data_7242514
loop_
_publ_author_name
'Surov, Artem Olegovich'
'Voronin, Alexander P.'
'Drozd, Ksenia V.'
'Gruzdev, Matvey Sergeevich'
'Prashanth, Jupally'
'Balasubramanian, Sridhar'
'Perlovich, German L.'

_publ_section_title
;
 Polymorphic forms of antiandrogenic drug nilutamide: structural and
 thermodynamic aspects
;
_journal_name_full 'Physical Chemistry Chemical Physics'
_journal_paper_doi 10.1039/D1CP00793A
_journal_year 2021
_chemical_formula_moiety 'C12 H10 F3 N3 O4'
_chemical_formula_sum 'C12 H10 F3 N3 O4'
_chemical_formula_weight 317.23
_space_group_crystal_system monoclinic
_space_group_IT_number 15
_space_group_name_Hall '-C 2yc'
_space_group_name_H-M_alt 'C 1 2/c 1'
_atom_sites_solution_hydrogens mixed
_audit_creation_method SHELXL-2018/3
_audit_update_record
;
2021-02-16 deposited with the CCDC.	2021-03-23 downloaded from the CCDC.
;
_cell_angle_alpha 90
_cell_angle_beta 101.8274(19)
_cell_angle_gamma 90
_cell_formula_units_Z 8
_cell_length_a 11.1754(5)
_cell_length_b 10.0868(4)
_cell_length_c 23.6466(10)
_cell_measurement_reflns_used 9965
_cell_measurement_temperature 100(2)
_cell_measurement_theta_max 30.53
_cell_measurement_theta_min 2.75
_cell_volume 2608.95(19)
_computing_cell_refinement '<i>SAINT</i> (Bruker, 2016)'
_computing_data_collection '<i>APEX3</i> (Bruker, 2016)'
_computing_data_reduction 'Bruker SAINT'
_computing_molecular_graphics 'DIAMOND (Brandenburg & Putz, 2005)'
_computing_publication_material 'Bruker SHELXTL'
_computing_structure_refinement '<i>SHELXL2014</i> (Sheldrick, 2015)'
_computing_structure_solution '<i>SHELXT</i> (Sheldrick, 2015)'
_diffrn_ambient_temperature 100(2)
_diffrn_measured_fraction_theta_full 0.999
_diffrn_measured_fraction_theta_max 0.999
_diffrn_measurement_device_type 'Bruker D8 QUEST PHOTON-100'
_diffrn_measurement_method '\w and \f'
_diffrn_radiation_type MoK\a
_diffrn_radiation_wavelength 0.71073
_diffrn_reflns_av_R_equivalents 0.0234
_diffrn_reflns_av_unetI/netI 0.0253
_diffrn_reflns_Laue_measured_fraction_full 0.999
_diffrn_reflns_Laue_measured_fraction_max 0.999
_diffrn_reflns_limit_h_max 15
_diffrn_reflns_limit_h_min -16
_diffrn_reflns_limit_k_max 14
_diffrn_reflns_limit_k_min -14
_diffrn_reflns_limit_l_max 33
_diffrn_reflns_limit_l_min -33
_diffrn_reflns_number 17180
_diffrn_reflns_point_group_measured_fraction_full 0.999
_diffrn_reflns_point_group_measured_fraction_max 0.999
_diffrn_reflns_theta_full 25.242
_diffrn_reflns_theta_max 30.576
_diffrn_reflns_theta_min 2.747
_exptl_absorpt_coefficient_mu 0.149
_exptl_absorpt_correction_T_max 0.7461
_exptl_absorpt_correction_T_min 0.6586
_exptl_absorpt_correction_type multi-scan
_exptl_absorpt_process_details 'SADABS, Bruker, 2016'
_exptl_crystal_colour colorless
_exptl_crystal_density_diffrn 1.615
_exptl_crystal_description plate
_exptl_crystal_F_000 1296
_exptl_crystal_size_max 0.360
_exptl_crystal_size_mid 0.300
_exptl_crystal_size_min 0.150
_refine_diff_density_max 0.427
_refine_diff_density_min -0.307
_refine_diff_density_rms 0.063
_refine_ls_extinction_method none
_refine_ls_goodness_of_fit_ref 1.060
_refine_ls_hydrogen_treatment mixed
_refine_ls_matrix_type full
_refine_ls_number_parameters 205
_refine_ls_number_reflns 3995
_refine_ls_number_restraints 0
_refine_ls_restrained_S_all 1.060
_refine_ls_R_factor_all 0.0457
_refine_ls_R_factor_gt 0.0371
_refine_ls_shift/su_max 0.001
_refine_ls_shift/su_mean 0.000
_refine_ls_structure_factor_coef Fsqd
_refine_ls_weighting_details 'w=1/[\s^2^(Fo^2^)+(0.0451P)^2^+2.3072P] where P=(Fo^2^+2Fc^2^)/3'
_refine_ls_weighting_scheme calc
_refine_ls_wR_factor_gt 0.0924
_refine_ls_wR_factor_ref 0.0976
_reflns_Friedel_coverage 0.000
_reflns_number_gt 3421
_reflns_number_total 3995
_reflns_threshold_expression 'I > 2\s(I)'
_cod_data_source_file d1cp00793a2.cif
_cod_data_source_block KA1024_0m
_cod_original_sg_symbol_H-M 'C 2/c'
_cod_database_code 7242514
_shelx_shelxl_version_number 2018/3
_shelx_space_group_comment
;
The symmetry employed for this shelxl refinement is uniquely defined
by the following loop, which should always be used as a source of
symmetry information in preference to the above space-group names.
They are only intended as comments.
;
_shelx_estimated_absorpt_t_min 0.948
_shelx_estimated_absorpt_t_max 0.978

loop_
_space_group_symop_operation_xyz
'x, y, z'
'-x, y, -z+1/2'
'x+1/2, y+1/2, z'
'-x+1/2, y+1/2, -z+1/2'
'-x, -y, -z'
'x, -y, z-1/2'
'-x+1/2, -y+1/2, -z'
'x+1/2, -y+1/2, z-1/2'

loop_
_atom_site_label
_atom_site_type_symbol
_atom_site_fract_x
_atom_site_fract_y
_atom_site_fract_z
_atom_site_U_iso_or_equiv
_atom_site_adp_type
_atom_site_occupancy
_atom_site_site_symmetry_order
_atom_site_calc_flag
_atom_site_refinement_flags_posn
_atom_site_refinement_flags_adp
_atom_site_refinement_flags_occupancy
_atom_site_disorder_assembly
_atom_site_disorder_group
C1 C 0.52932(9) 0.34794(10) 0.43620(4) 0.01151(18) Uani 1 1 d . . . . .
C2 C 0.60389(9) 0.45981(11) 0.44518(4) 0.01340(19) Uani 1 1 d . . . . .
H2 H 0.602993 0.521804 0.414851 0.016 Uiso 1 1 calc R U . . .
C3 C 0.67972(9) 0.47989(11) 0.49900(4) 0.01397(19) Uani 1 1 d . . . . .
H3 H 0.733562 0.553751 0.505268 0.017 Uiso 1 1 calc R U . . .
C4 C 0.67603(9) 0.39121(11) 0.54339(4) 0.01205(19) Uani 1 1 d . . . . .
C5 C 0.60135(9) 0.27965(10) 0.53528(4) 0.01165(18) Uani 1 1 d . . . . .
C6 C 0.52958(9) 0.25691(10) 0.48092(4) 0.01212(18) Uani 1 1 d . . . . .
H6 H 0.480503 0.179369 0.474035 0.015 Uiso 1 1 calc R U . . .
C7 C 0.59458(10) 0.18042(11) 0.58211(4) 0.0151(2) Uani 1 1 d . . . . .
C8 C 0.47635(9) 0.36444(11) 0.32780(4) 0.01318(19) Uani 1 1 d . . . . .
C9 C 0.29597(9) 0.23940(11) 0.30824(4) 0.01384(19) Uani 1 1 d . . . . .
C10 C 0.33946(9) 0.25678(11) 0.37340(4) 0.01334(19) Uani 1 1 d . . . . .
C11 C 0.31479(11) 0.09415(12) 0.29334(5) 0.0204(2) Uani 1 1 d . . . . .
H11A H 0.292850 0.082187 0.251354 0.031 Uiso 1 1 calc R U . . .
H11B H 0.262870 0.037463 0.311884 0.031 Uiso 1 1 calc R U . . .
H11C H 0.400702 0.069867 0.307229 0.031 Uiso 1 1 calc R U . . .
C12 C 0.16334(10) 0.28162(13) 0.28783(5) 0.0197(2) Uani 1 1 d . . . . .
H12A H 0.153030 0.372704 0.300444 0.030 Uiso 1 1 calc R U . . .
H12B H 0.110132 0.222197 0.304333 0.030 Uiso 1 1 calc R U . . .
H12C H 0.141495 0.277153 0.245563 0.030 Uiso 1 1 calc R U . . .
F1 F 0.70206(6) 0.16399(8) 0.61861(3) 0.02210(16) Uani 1 1 d . . . . .
F2 F 0.56119(7) 0.06079(7) 0.55963(3) 0.02495(17) Uani 1 1 d . . . . .
F3 F 0.51299(7) 0.21513(8) 0.61350(3) 0.02469(17) Uani 1 1 d . . . . .
O1 O 0.86017(8) 0.44402(10) 0.60344(4) 0.0270(2) Uani 1 1 d . . . . .
O2 O 0.69977(8) 0.42740(10) 0.64136(3) 0.02368(19) Uani 1 1 d . . . . .
O3 O 0.56814(7) 0.42348(9) 0.32205(3) 0.01779(17) Uani 1 1 d . . . . .
O4 O 0.28831(7) 0.21917(9) 0.41069(3) 0.01924(18) Uani 1 1 d . . . . .
N1 N 0.75163(9) 0.42229(10) 0.60045(4) 0.01571(18) Uani 1 1 d . . . . .
N2 N 0.45191(8) 0.32233(9) 0.38189(4) 0.01230(17) Uani 1 1 d . . . . .
N3 N 0.38187(8) 0.32497(10) 0.28682(4) 0.01472(18) Uani 1 1 d . . . . .
H3N H 0.3780(15) 0.3442(17) 0.2502(7) 0.027(4) Uiso 1 1 d . . . . .

loop_
_atom_site_aniso_label
_atom_site_aniso_U_11
_atom_site_aniso_U_22
_atom_site_aniso_U_33
_atom_site_aniso_U_23
_atom_site_aniso_U_13
_atom_site_aniso_U_12
C1 0.0112(4) 0.0145(5) 0.0085(4) -0.0012(3) 0.0013(3) 0.0017(4)
C2 0.0157(5) 0.0140(5) 0.0111(4) 0.0002(3) 0.0038(3) 0.0000(4)
C3 0.0150(4) 0.0137(5) 0.0135(4) -0.0023(3) 0.0038(3) -0.0024(4)
C4 0.0117(4) 0.0150(5) 0.0090(4) -0.0027(3) 0.0011(3) 0.0011(4)
C5 0.0118(4) 0.0129(5) 0.0104(4) 0.0003(3) 0.0025(3) 0.0020(4)
C6 0.0128(4) 0.0121(4) 0.0111(4) -0.0004(3) 0.0016(3) 0.0002(4)
C7 0.0165(5) 0.0164(5) 0.0122(4) 0.0021(4) 0.0025(4) 0.0009(4)
C8 0.0142(4) 0.0157(5) 0.0097(4) 0.0008(3) 0.0027(3) 0.0009(4)
C9 0.0138(4) 0.0178(5) 0.0094(4) 0.0010(3) 0.0011(3) -0.0033(4)
C10 0.0127(4) 0.0153(5) 0.0114(4) 0.0008(3) 0.0009(3) -0.0004(4)
C11 0.0258(6) 0.0179(5) 0.0163(5) -0.0020(4) 0.0017(4) -0.0030(4)
C12 0.0137(5) 0.0286(6) 0.0156(4) 0.0024(4) 0.0001(4) -0.0015(4)
F1 0.0212(3) 0.0249(4) 0.0175(3) 0.0078(3) -0.0023(3) 0.0048(3)
F2 0.0390(4) 0.0152(3) 0.0197(3) 0.0028(3) 0.0038(3) -0.0063(3)
F3 0.0250(4) 0.0323(4) 0.0205(3) 0.0061(3) 0.0134(3) 0.0032(3)
O1 0.0167(4) 0.0376(5) 0.0244(4) -0.0079(4) -0.0011(3) -0.0073(4)
O2 0.0279(4) 0.0311(5) 0.0121(3) -0.0052(3) 0.0041(3) 0.0015(4)
O3 0.0146(3) 0.0265(4) 0.0125(3) 0.0004(3) 0.0033(3) -0.0053(3)
O4 0.0164(4) 0.0284(5) 0.0130(3) 0.0027(3) 0.0033(3) -0.0054(3)
N1 0.0177(4) 0.0156(4) 0.0125(4) -0.0036(3) 0.0001(3) 0.0005(3)
N2 0.0123(4) 0.0157(4) 0.0084(3) 0.0009(3) 0.0010(3) -0.0017(3)
N3 0.0147(4) 0.0205(5) 0.0088(3) 0.0016(3) 0.0018(3) -0.0037(3)

loop_
_atom_type_symbol
_atom_type_description
_atom_type_scat_dispersion_real
_atom_type_scat_dispersion_imag
_atom_type_scat_source
C C 0.0033 0.0016 'International Tables Vol C Tables 4.2.6.8 and 6.1.1.4'
H H 0.0000 0.0000 'International Tables Vol C Tables 4.2.6.8 and 6.1.1.4'
N N 0.0061 0.0033 'International Tables Vol C Tables 4.2.6.8 and 6.1.1.4'
O O 0.0106 0.0060 'International Tables Vol C Tables 4.2.6.8 and 6.1.1.4'
F F 0.0171 0.0103 'International Tables Vol C Tables 4.2.6.8 and 6.1.1.4'

loop_
_geom_angle_atom_site_label_1
_geom_angle_atom_site_label_2
_geom_angle_atom_site_label_3
_geom_angle
_geom_angle_site_symmetry_1
_geom_angle_site_symmetry_3
_geom_angle_publ_flag
C2 C1 C6 120.50(9) . . ?
C2 C1 N2 121.38(9) . . ?
C6 C1 N2 118.12(9) . . ?
C3 C2 C1 119.37(9) . . ?
C3 C2 H2 120.3 . . ?
C1 C2 H2 120.3 . . ?
C4 C3 C2 119.44(10) . . ?
C4 C3 H3 120.3 . . ?
C2 C3 H3 120.3 . . ?
C3 C4 C5 121.87(9) . . ?
C3 C4 N1 117.15(9) . . ?
C5 C4 N1 120.95(9) . . ?
C6 C5 C4 118.56(9) . . ?
C6 C5 C7 117.69(9) . . ?
C4 C5 C7 123.75(9) . . ?
C5 C6 C1 120.18(10) . . ?
C5 C6 H6 119.9 . . ?
C1 C6 H6 119.9 . . ?
F3 C7 F1 107.39(8) . . ?
F3 C7 F2 106.87(9) . . ?
F1 C7 F2 106.53(9) . . ?
F3 C7 C5 112.17(9) . . ?
F1 C7 C5 112.52(9) . . ?
F2 C7 C5 111.02(8) . . ?
O3 C8 N3 128.45(9) . . ?
O3 C8 N2 124.51(9) . . ?
N3 C8 N2 107.04(9) . . ?
N3 C9 C12 113.08(9) . . ?
N3 C9 C10 100.75(8) . . ?
C12 C9 C10 112.05(9) . . ?
N3 C9 C11 110.82(9) . . ?
C12 C9 C11 111.43(9) . . ?
C10 C9 C11 108.16(9) . . ?
O4 C10 N2 126.21(9) . . ?
O4 C10 C9 126.92(9) . . ?
N2 C10 C9 106.86(8) . . ?
C9 C11 H11A 109.5 . . ?
C9 C11 H11B 109.5 . . ?
H11A C11 H11B 109.5 . . ?
C9 C11 H11C 109.5 . . ?
H11A C11 H11C 109.5 . . ?
H11B C11 H11C 109.5 . . ?
C9 C12 H12A 109.5 . . ?
C9 C12 H12B 109.5 . . ?
H12A C12 H12B 109.5 . . ?
C9 C12 H12C 109.5 . . ?
H12A C12 H12C 109.5 . . ?
H12B C12 H12C 109.5 . . ?
O1 N1 O2 124.86(9) . . ?
O1 N1 C4 117.92(9) . . ?
O2 N1 C4 117.19(9) . . ?
C10 N2 C1 125.47(8) . . ?
C10 N2 C8 110.12(8) . . ?
C1 N2 C8 124.38(9) . . ?
C8 N3 C9 113.73(8) . . ?
C8 N3 H3N 121.2(11) . . ?
C9 N3 H3N 124.8(11) . . ?

loop_
_geom_bond_atom_site_label_1
_geom_bond_atom_site_label_2
_geom_bond_distance
_geom_bond_site_symmetry_2
_geom_bond_publ_flag
C1 C2 1.3929(15) . ?
C1 C6 1.4002(14) . ?
C1 N2 1.4173(12) . ?
C2 C3 1.3918(14) . ?
C2 H2 0.9500 . ?
C3 C4 1.3861(14) . ?
C3 H3 0.9500 . ?
C4 C5 1.3907(15) . ?
C4 N1 1.4715(13) . ?
C5 C6 1.3877(13) . ?
C5 C7 1.5059(14) . ?
C6 H6 0.9500 . ?
C7 F3 1.3351(12) . ?
C7 F1 1.3380(12) . ?
C7 F2 1.3404(13) . ?
C8 O3 1.2177(13) . ?
C8 N3 1.3391(13) . ?
C8 N2 1.4261(12) . ?
C9 N3 1.4569(13) . ?
C9 C12 1.5225(15) . ?
C9 C10 1.5277(14) . ?
C9 C11 1.5314(16) . ?
C10 O4 1.2061(13) . ?
C10 N2 1.3976(13) . ?
C11 H11A 0.9800 . ?
C11 H11B 0.9800 . ?
C11 H11C 0.9800 . ?
C12 H12A 0.9800 . ?
C12 H12B 0.9800 . ?
C12 H12C 0.9800 . ?
O1 N1 1.2203(13) . ?
O2 N1 1.2264(12) . ?
N3 H3N 0.880(16) . ?

loop_
_geom_hbond_atom_site_label_D
_geom_hbond_atom_site_label_H
_geom_hbond_atom_site_label_A
_geom_hbond_distance_DH
_geom_hbond_distance_HA
_geom_hbond_distance_DA
_geom_hbond_angle_DHA
_geom_hbond_site_symmetry_A
_geom_hbond_publ_flag
N3 H3N O3 0.880(16) 2.083(17) 2.9183(11) 158.1(15) 2_655 yes
C11 H11A O2 0.98 2.60 3.5666(14) 169.9 8_455 yes
C11 H11B O3 0.98 2.52 3.4337(14) 155.9 3_445 yes

loop_
_geom_torsion_atom_site_label_1
_geom_torsion_atom_site_label_2
_geom_torsion_atom_site_label_3
_geom_torsion_atom_site_label_4
_geom_torsion
_geom_torsion_site_symmetry_1
_geom_torsion_site_symmetry_2
_geom_torsion_site_symmetry_3
_geom_torsion_site_symmetry_4
_geom_torsion_publ_flag
C6 C1 C2 C3 0.55(15) . . . . ?
N2 C1 C2 C3 -179.08(9) . . . . ?
C1 C2 C3 C4 -2.65(15) . . . . ?
C2 C3 C4 C5 2.15(15) . . . . ?
C2 C3 C4 N1 -175.78(9) . . . . ?
C3 C4 C5 C6 0.51(15) . . . . ?
N1 C4 C5 C6 178.36(9) . . . . ?
C3 C4 C5 C7 179.80(10) . . . . ?
N1 C4 C5 C7 -2.35(15) . . . . ?
C4 C5 C6 C1 -2.63(15) . . . . ?
C7 C5 C6 C1 178.03(9) . . . . ?
C2 C1 C6 C5 2.13(15) . . . . ?
N2 C1 C6 C5 -178.23(9) . . . . ?
C6 C5 C7 F3 -93.65(11) . . . . ?
C4 C5 C7 F3 87.05(12) . . . . ?
C6 C5 C7 F1 145.13(9) . . . . ?
C4 C5 C7 F1 -34.17(14) . . . . ?
C6 C5 C7 F2 25.85(13) . . . . ?
C4 C5 C7 F2 -153.45(10) . . . . ?
N3 C9 C10 O4 169.90(11) . . . . ?
C12 C9 C10 O4 49.40(16) . . . . ?
C11 C9 C10 O4 -73.81(14) . . . . ?
N3 C9 C10 N2 -11.42(11) . . . . ?
C12 C9 C10 N2 -131.91(10) . . . . ?
C11 C9 C10 N2 104.87(10) . . . . ?
C3 C4 N1 O1 -53.35(14) . . . . ?
C5 C4 N1 O1 128.70(11) . . . . ?
C3 C4 N1 O2 124.99(11) . . . . ?
C5 C4 N1 O2 -52.96(14) . . . . ?
O4 C10 N2 C1 4.56(18) . . . . ?
C9 C10 N2 C1 -174.13(9) . . . . ?
O4 C10 N2 C8 -173.43(11) . . . . ?
C9 C10 N2 C8 7.87(12) . . . . ?
C2 C1 N2 C10 -148.88(10) . . . . ?
C6 C1 N2 C10 31.48(15) . . . . ?
C2 C1 N2 C8 28.84(15) . . . . ?
C6 C1 N2 C8 -150.80(10) . . . . ?
O3 C8 N2 C10 -179.61(11) . . . . ?
N3 C8 N2 C10 -0.49(12) . . . . ?
O3 C8 N2 C1 2.37(17) . . . . ?
N3 C8 N2 C1 -178.51(9) . . . . ?
O3 C8 N3 C9 171.26(11) . . . . ?
N2 C8 N3 C9 -7.81(13) . . . . ?
C12 C9 N3 C8 131.72(10) . . . . ?
C10 C9 N3 C8 11.97(12) . . . . ?
C11 C9 N3 C8 -102.34(11) . . . . ?
